data_7130546
loop_
_publ_author_name
'Song, Xian-Jiang'
'Tang, Shu-Yu'
'Chen, Xiao-Gang'
'Ai, Yong'

_publ_section_title
;
 Chemical Design Homochiral Heterocyclic Organic Ferroelectric Crystals
;
_journal_name_full 'Chemical Communications'
_journal_paper_doi 10.1039/D2CC03881A
_journal_year 2022
_chemical_absolute_configuration rm
_chemical_formula_moiety 'C10 H13 N O3 S'
_chemical_formula_sum 'C10 H13 N O3 S'
_chemical_formula_weight 227.27
_space_group_crystal_system tetragonal
_space_group_IT_number 92
_space_group_name_Hall 'P 4abw 2nw'
_space_group_name_H-M_alt 'P 41 21 2'
_atom_sites_solution_hydrogens geom
_audit_creation_method SHELXL-2014/7
_audit_update_record
;
2022-08-09 deposited with the CCDC.	2022-08-17 downloaded from the CCDC.
;
_cell_angle_alpha 90
_cell_angle_beta 90
_cell_angle_gamma 90
_cell_formula_units_Z 8
_cell_length_a 7.70520(10)
_cell_length_b 7.70520(10)
_cell_length_c 36.3563(5)
_cell_measurement_reflns_used 3922
_cell_measurement_temperature 300(2)
_cell_measurement_theta_max 74.7830
_cell_measurement_theta_min 4.8560
_cell_volume 2158.48(5)
_computing_cell_refinement 'CrysAlisPro 1.171.41.108a (Rigaku OD, 2021)'
_computing_data_collection 'CrysAlisPro 1.171.41.108a (Rigaku OD, 2021)'
_computing_data_reduction 'CrysAlisPro 1.171.41.108a (Rigaku OD, 2021)'
_computing_molecular_graphics 'Olex2 1.3-ac4 (Dolomanov et al., 2009)'
_computing_publication_material 'Olex2 1.3-ac4 (Dolomanov et al., 2009)'
_computing_structure_refinement 'SHELXL-2018/1 (Sheldrick, 2018)'
_computing_structure_solution 'SHELXT 2014/5 (Sheldrick, 2014)'
_diffrn_ambient_temperature 300(2)
_diffrn_measured_fraction_theta_full 1.000
_diffrn_measured_fraction_theta_max 0.981
_diffrn_measurement_device_type 'XtaLAB Synergy R, DW system, HyPix'
_diffrn_radiation_type CuK\a
_diffrn_radiation_wavelength 1.54184
_diffrn_reflns_av_R_equivalents 0.0315
_diffrn_reflns_av_unetI/netI 0.0324
_diffrn_reflns_Laue_measured_fraction_full 1.000
_diffrn_reflns_Laue_measured_fraction_max 0.981
_diffrn_reflns_limit_h_max 8
_diffrn_reflns_limit_h_min -5
_diffrn_reflns_limit_k_max 8
_diffrn_reflns_limit_k_min -9
_diffrn_reflns_limit_l_max 45
_diffrn_reflns_limit_l_min -44
_diffrn_reflns_number 6574
_diffrn_reflns_point_group_measured_fraction_full 0.997
_diffrn_reflns_point_group_measured_fraction_max 0.963
_diffrn_reflns_theta_full 67.684
_diffrn_reflns_theta_max 75.916
_diffrn_reflns_theta_min 4.866
_diffrn_source 'Rotating-anode X-ray tube'
_exptl_absorpt_coefficient_mu 2.581
_exptl_absorpt_correction_T_max 0.783
_exptl_absorpt_correction_T_min 0.640
_exptl_absorpt_correction_type multi-scan
_exptl_absorpt_process_details
;
CrysAlisPro 1.171.41.108a (Rigaku Oxford Diffraction, 2021)
Empirical absorption correction using spherical harmonics,
implemented in SCALE3 ABSPACK scaling algorithm.
;
_exptl_crystal_colour colorless
_exptl_crystal_density_diffrn 1.399
_exptl_crystal_description block
_exptl_crystal_F_000 960
_exptl_crystal_size_max 0.190
_exptl_crystal_size_mid 0.150
_exptl_crystal_size_min 0.10
_refine_diff_density_max 0.170
_refine_diff_density_min -0.308
_refine_diff_density_rms 0.037
_refine_ls_abs_structure_details
;
 Flack x determined using 693 quotients [(I+)-(I-)]/[(I+)+(I-)]
 (Parsons, Flack and Wagner, Acta Cryst. B69 (2013) 249-259).
;
_refine_ls_abs_structure_Flack 0.003(15)
_refine_ls_extinction_method none
_refine_ls_goodness_of_fit_ref 1.069
_refine_ls_hydrogen_treatment constr
_refine_ls_matrix_type full
_refine_ls_number_parameters 138
_refine_ls_number_reflns 2182
_refine_ls_number_restraints 0
_refine_ls_restrained_S_all 1.069
_refine_ls_R_factor_all 0.0388
_refine_ls_R_factor_gt 0.0363
_refine_ls_shift/su_max 0.001
_refine_ls_shift/su_mean 0.000
_refine_ls_structure_factor_coef Fsqd
_refine_ls_weighting_details 'w=1/[\s^2^(Fo^2^)+(0.0551P)^2^+0.2337P] where P=(Fo^2^+2Fc^2^)/3'
_refine_ls_weighting_scheme calc
_refine_ls_wR_factor_gt 0.0975
_refine_ls_wR_factor_ref 0.0990
_reflns_Friedel_coverage 0.557
_reflns_Friedel_fraction_full 0.992
_reflns_Friedel_fraction_max 0.931
_reflns_number_gt 2006
_reflns_number_total 2182
_reflns_threshold_expression 'I > 2\s(I)'
_cod_data_source_file d2cc03881a2.cif
_cod_data_source_block ay210629-1_auto
_cod_original_cell_volume 2158.48(6)
_cod_database_code 7130546
_shelx_shelxl_version_number 2014/7
_shelx_space_group_comment
;
The symmetry employed for this shelxl refinement is uniquely defined
by the following loop, which should always be used as a source of
symmetry information in preference to the above space-group names.
They are only intended as comments.
;
_shelx_estimated_absorpt_t_min 0.683
_shelx_estimated_absorpt_t_max 0.714

loop_
_space_group_symop_operation_xyz
'x, y, z'
'-x, -y, z+1/2'
'-y+1/2, x+1/2, z+1/4'
'y+1/2, -x+1/2, z+3/4'
'-x+1/2, y+1/2, -z+1/4'
'x+1/2, -y+1/2, -z+3/4'
'y, x, -z'
'-y, -x, -z+1/2'

loop_
_atom_site_label
_atom_site_type_symbol
_atom_site_fract_x
_atom_site_fract_y
_atom_site_fract_z
_atom_site_U_iso_or_equiv
_atom_site_adp_type
_atom_site_occupancy
_atom_site_site_symmetry_order
_atom_site_calc_flag
_atom_site_refinement_flags_posn
_atom_site_refinement_flags_adp
_atom_site_refinement_flags_occupancy
_atom_site_disorder_assembly
_atom_site_disorder_group
S1 S 1.05680(9) 0.49914(9) 0.47891(2) 0.0538(2) Uani 1 1 d . . . . .
O2 O 1.0905(4) 0.3377(4) 0.46147(6) 0.0865(7) Uani 1 1 d . . . . .
O1 O 1.0633(4) 0.6524(3) 0.45733(6) 0.0840(7) Uani 1 1 d . . . . .
O3 O 0.5851(3) 0.5064(4) 0.56012(8) 0.0984(10) Uani 1 1 d . . . . .
N1 N 0.8548(3) 0.4885(3) 0.49784(6) 0.0591(6) Uani 1 1 d . . . . .
C2 C 1.0414(3) 0.5783(3) 0.54845(6) 0.0396(4) Uani 1 1 d . . . . .
C6 C 1.0215(3) 0.4890(3) 0.58656(6) 0.0438(5) Uani 1 1 d . . . . .
C1 C 1.1777(3) 0.5220(3) 0.52089(6) 0.0463(5) Uani 1 1 d . . . . .
H1A H 1.2302 0.4127 0.5281 0.056 Uiso 1 1 calc R U . . .
H1B H 1.2679 0.6091 0.5184 0.056 Uiso 1 1 calc R U . . .
C3 C 0.8695(3) 0.5321(3) 0.53146(7) 0.0461(5) Uani 1 1 d . . . . .
C10 C 0.9974(4) 0.2924(3) 0.58437(8) 0.0563(6) Uani 1 1 d . . . . .
H10A H 0.9039 0.2660 0.5678 0.084 Uiso 1 1 calc R U . . .
H10B H 0.9708 0.2478 0.6084 0.084 Uiso 1 1 calc R U . . .
H10C H 1.1024 0.2398 0.5755 0.084 Uiso 1 1 calc R U . . .
C5 C 0.8487(4) 0.5850(4) 0.59530(8) 0.0586(7) Uani 1 1 d . . . . .
H5 H 0.7978 0.5576 0.6193 0.070 Uiso 1 1 calc R U . . .
C9 C 1.1702(4) 0.5300(4) 0.61294(7) 0.0634(7) Uani 1 1 d . . . . .
H9A H 1.2768 0.4852 0.6031 0.095 Uiso 1 1 calc R U . . .
H9B H 1.1476 0.4772 0.6364 0.095 Uiso 1 1 calc R U . . .
H9C H 1.1798 0.6534 0.6159 0.095 Uiso 1 1 calc R U . . .
C4 C 0.7379(3) 0.5371(4) 0.56262(9) 0.0624(7) Uani 1 1 d . . . . .
C8 C 0.8966(5) 0.7776(4) 0.58967(9) 0.0715(9) Uani 1 1 d . . . . .
H8A H 0.9487 0.8258 0.6117 0.086 Uiso 1 1 calc R U . . .
H8B H 0.7951 0.8455 0.5832 0.086 Uiso 1 1 calc R U . . .
C7 C 1.0283(4) 0.7736(3) 0.55760(8) 0.0607(7) Uani 1 1 d . . . . .
H7A H 0.9860 0.8392 0.5367 0.073 Uiso 1 1 calc R U . . .
H7B H 1.1398 0.8199 0.5651 0.073 Uiso 1 1 calc R U . . .

loop_
_atom_site_aniso_label
_atom_site_aniso_U_11
_atom_site_aniso_U_22
_atom_site_aniso_U_33
_atom_site_aniso_U_23
_atom_site_aniso_U_13
_atom_site_aniso_U_12
S1 0.0605(4) 0.0629(4) 0.0380(3) 0.0017(3) -0.0049(2) 0.0014(3)
O2 0.105(2) 0.0886(17) 0.0663(12) -0.0314(13) -0.0074(13) 0.0104(14)
O1 0.0910(17) 0.0960(17) 0.0650(12) 0.0378(13) -0.0027(12) 0.0024(13)
O3 0.0378(10) 0.137(2) 0.120(2) 0.040(2) 0.0078(12) 0.0039(13)
N1 0.0488(11) 0.0752(15) 0.0532(12) 0.0017(12) -0.0151(9) -0.0043(10)
C2 0.0373(11) 0.0419(10) 0.0396(10) 0.0010(8) -0.0019(8) -0.0028(8)
C6 0.0418(11) 0.0492(11) 0.0405(11) 0.0032(9) 0.0022(9) 0.0047(9)
C1 0.0392(11) 0.0574(14) 0.0424(11) 0.0019(11) -0.0001(9) -0.0031(10)
C3 0.0371(11) 0.0505(14) 0.0509(12) 0.0094(10) -0.0060(9) -0.0009(9)
C10 0.0549(14) 0.0516(14) 0.0624(15) 0.0137(11) -0.0001(14) -0.0006(11)
C5 0.0584(16) 0.0678(17) 0.0496(13) 0.0084(14) 0.0152(12) 0.0166(12)
C9 0.0685(17) 0.076(2) 0.0461(13) -0.0043(13) -0.0139(12) 0.0017(14)
C4 0.0390(13) 0.0731(19) 0.0750(18) 0.0195(16) 0.0064(12) 0.0080(11)
C8 0.090(2) 0.0601(17) 0.0640(18) -0.0069(14) 0.0056(17) 0.0237(16)
C7 0.0765(19) 0.0435(13) 0.0621(16) 0.0000(11) 0.0009(15) -0.0015(12)

loop_
_atom_type_symbol
_atom_type_description
_atom_type_scat_dispersion_real
_atom_type_scat_dispersion_imag
_atom_type_scat_source
C C 0.0181 0.0091 'International Tables Vol C Tables 4.2.6.8 and 6.1.1.4'
H H 0.0000 0.0000 'International Tables Vol C Tables 4.2.6.8 and 6.1.1.4'
N N 0.0311 0.0180 'International Tables Vol C Tables 4.2.6.8 and 6.1.1.4'
O O 0.0492 0.0322 'International Tables Vol C Tables 4.2.6.8 and 6.1.1.4'
S S 0.3331 0.5567 'International Tables Vol C Tables 4.2.6.8 and 6.1.1.4'

loop_
_geom_angle_atom_site_label_1
_geom_angle_atom_site_label_2
_geom_angle_atom_site_label_3
_geom_angle
_geom_angle_site_symmetry_1
_geom_angle_site_symmetry_3
_geom_angle_publ_flag
O1 S1 O2 118.40(16) . . ?
O1 S1 N1 107.20(15) . . ?
O2 S1 N1 107.78(16) . . ?
O1 S1 C1 111.71(14) . . ?
O2 S1 C1 111.74(14) . . ?
N1 S1 C1 97.78(10) . . ?
C3 N1 S1 107.08(17) . . ?
C3 C2 C1 105.72(18) . . ?
C3 C2 C7 105.1(2) . . ?
C1 C2 C7 117.8(2) . . ?
C3 C2 C6 100.04(17) . . ?
C1 C2 C6 122.08(19) . . ?
C7 C2 C6 103.5(2) . . ?
C9 C6 C10 109.2(2) . . ?
C9 C6 C2 113.20(19) . . ?
C10 C6 C2 113.8(2) . . ?
C9 C6 C5 114.5(2) . . ?
C10 C6 C5 112.2(2) . . ?
C2 C6 C5 93.21(18) . . ?
C2 C1 S1 103.32(15) . . ?
C2 C1 H1A 111.1 . . ?
S1 C1 H1A 111.1 . . ?
C2 C1 H1B 111.1 . . ?
S1 C1 H1B 111.1 . . ?
H1A C1 H1B 109.1 . . ?
N1 C3 C2 122.4(2) . . ?
N1 C3 C4 131.5(2) . . ?
C2 C3 C4 106.0(2) . . ?
C6 C10 H10A 109.5 . . ?
C6 C10 H10B 109.5 . . ?
H10A C10 H10B 109.5 . . ?
C6 C10 H10C 109.5 . . ?
H10A C10 H10C 109.5 . . ?
H10B C10 H10C 109.5 . . ?
C4 C5 C8 105.5(2) . . ?
C4 C5 C6 101.9(2) . . ?
C8 C5 C6 103.0(2) . . ?
C4 C5 H5 114.9 . . ?
C8 C5 H5 114.9 . . ?
C6 C5 H5 114.9 . . ?
C6 C9 H9A 109.5 . . ?
C6 C9 H9B 109.5 . . ?
H9A C9 H9B 109.5 . . ?
C6 C9 H9C 109.5 . . ?
H9A C9 H9C 109.5 . . ?
H9B C9 H9C 109.5 . . ?
O3 C4 C5 131.3(3) . . ?
O3 C4 C3 126.2(3) . . ?
C5 C4 C3 102.4(2) . . ?
C5 C8 C7 103.8(2) . . ?
C5 C8 H8A 111.0 . . ?
C7 C8 H8A 111.0 . . ?
C5 C8 H8B 111.0 . . ?
C7 C8 H8B 111.0 . . ?
H8A C8 H8B 109.0 . . ?
C2 C7 C8 103.0(2) . . ?
C2 C7 H7A 111.2 . . ?
C8 C7 H7A 111.2 . . ?
C2 C7 H7B 111.2 . . ?
C8 C7 H7B 111.2 . . ?
H7A C7 H7B 109.1 . . ?

loop_
_geom_bond_atom_site_label_1
_geom_bond_atom_site_label_2
_geom_bond_distance
_geom_bond_site_symmetry_2
_geom_bond_publ_flag
S1 O1 1.419(2) . ?
S1 O2 1.420(2) . ?
S1 N1 1.704(2) . ?
S1 C1 1.797(2) . ?
O3 C4 1.204(4) . ?
N1 C3 1.273(3) . ?
C2 C3 1.504(3) . ?
C2 C1 1.515(3) . ?
C2 C7 1.544(3) . ?
C2 C6 1.555(3) . ?
C6 C9 1.528(3) . ?
C6 C10 1.528(4) . ?
C6 C5 1.556(3) . ?
C1 H1A 0.9700 . ?
C1 H1B 0.9700 . ?
C3 C4 1.521(4) . ?
C10 H10A 0.9600 . ?
C10 H10B 0.9600 . ?
C10 H10C 0.9600 . ?
C5 C4 1.509(5) . ?
C5 C8 1.542(5) . ?
C5 H5 0.9800 . ?
C9 H9A 0.9600 . ?
C9 H9B 0.9600 . ?
C9 H9C 0.9600 . ?
C8 C7 1.546(4) . ?
C8 H8A 0.9700 . ?
C8 H8B 0.9700 . ?
C7 H7A 0.9700 . ?
C7 H7B 0.9700 . ?

loop_
_geom_torsion_atom_site_label_1
_geom_torsion_atom_site_label_2
_geom_torsion_atom_site_label_3
_geom_torsion_atom_site_label_4
_geom_torsion
_geom_torsion_site_symmetry_1
_geom_torsion_site_symmetry_2
_geom_torsion_site_symmetry_3
_geom_torsion_site_symmetry_4
_geom_torsion_publ_flag
O1 S1 N1 C3 -104.0(2) . . . . ?
O2 S1 N1 C3 127.5(2) . . . . ?
C1 S1 N1 C3 11.6(2) . . . . ?
C3 C2 C6 C9 -173.3(2) . . . . ?
C1 C2 C6 C9 70.9(3) . . . . ?
C7 C2 C6 C9 -64.9(3) . . . . ?
C3 C2 C6 C10 61.2(2) . . . . ?
C1 C2 C6 C10 -54.6(3) . . . . ?
C7 C2 C6 C10 169.6(2) . . . . ?
C3 C2 C6 C5 -54.8(2) . . . . ?
C1 C2 C6 C5 -170.6(2) . . . . ?
C7 C2 C6 C5 53.6(2) . . . . ?
C3 C2 C1 S1 18.0(2) . . . . ?
C7 C2 C1 S1 -99.1(2) . . . . ?
C6 C2 C1 S1 130.92(19) . . . . ?
O1 S1 C1 C2 94.23(19) . . . . ?
O2 S1 C1 C2 -130.55(19) . . . . ?
N1 S1 C1 C2 -17.83(18) . . . . ?
S1 N1 C3 C2 -1.1(3) . . . . ?
S1 N1 C3 C4 -175.9(2) . . . . ?
C1 C2 C3 N1 -12.4(3) . . . . ?
C7 C2 C3 N1 113.0(3) . . . . ?
C6 C2 C3 N1 -140.0(3) . . . . ?
C1 C2 C3 C4 163.5(2) . . . . ?
C7 C2 C3 C4 -71.1(2) . . . . ?
C6 C2 C3 C4 35.9(2) . . . . ?
C9 C6 C5 C4 173.2(2) . . . . ?
C10 C6 C5 C4 -61.6(3) . . . . ?
C2 C6 C5 C4 55.8(2) . . . . ?
C9 C6 C5 C8 64.0(3) . . . . ?
C10 C6 C5 C8 -170.8(2) . . . . ?
C2 C6 C5 C8 -53.4(2) . . . . ?
C8 C5 C4 O3 -109.1(4) . . . . ?
C6 C5 C4 O3 143.6(4) . . . . ?
C8 C5 C4 C3 71.9(3) . . . . ?
C6 C5 C4 C3 -35.4(3) . . . . ?
N1 C3 C4 O3 -4.1(5) . . . . ?
C2 C3 C4 O3 -179.5(3) . . . . ?
N1 C3 C4 C5 174.9(3) . . . . ?
C2 C3 C4 C5 -0.5(3) . . . . ?
C4 C5 C8 C7 -71.9(3) . . . . ?
C6 C5 C8 C7 34.6(3) . . . . ?
C3 C2 C7 C8 70.0(3) . . . . ?
C1 C2 C7 C8 -172.6(2) . . . . ?
C6 C2 C7 C8 -34.5(3) . . . . ?
C5 C8 C7 C2 -0.1(3) . . . . ?
